data_2202150
loop_
_publ_author_name
'Xie, Songwen'
'Hou, Yuqing'
'Meyers, Cal Y.'
'Robinson, Paul D.'

_publ_section_title
;(+-)-5-Ethyl-<i>endo</i>-4-(4-methoxyphenyl)-2,2,<i>anti</i>-8-trimethyl-6-oxabicyclo[3.2.1]octan-7-one,
 a bicyclic \g-lactone
;
_journal_issue 4
_journal_name_full 'Acta Crystallographica Section E'
_journal_page_first o406
_journal_page_last o407
_journal_paper_doi 10.1107/S1600536803004288
_journal_volume 59
_journal_year 2003
_chemical_formula_iupac 'C19 H26 O3'
_chemical_formula_moiety 'C19 H26 O3'
_chemical_formula_sum 'C19 H26 O3'
_chemical_formula_weight 302.40
_chemical_melting_point 411.0(4)
_chemical_name_systematic
;
(+-)-5-Ethyl-endo-4-(4-methoxyphenyl)-2,2,anti-8-trimethyl-6-
oxabicyclo[3.2.1]octan-7-one
;
_space_group_IT_number 14
_symmetry_cell_setting monoclinic
_symmetry_space_group_name_Hall '-P 2ybc'
_symmetry_space_group_name_H-M 'P 1 21/c 1'
_atom_sites_solution_hydrogens geom
_atom_sites_solution_primary direct
_atom_sites_solution_secondary difmap
_cell_angle_alpha 90.00
_cell_angle_beta 91.860(10)
_cell_angle_gamma 90.00
_cell_formula_units_Z 4
_cell_length_a 18.318(2)
_cell_length_b 7.597(3)
_cell_length_c 12.0935(13)
_cell_measurement_reflns_used 25
_cell_measurement_temperature 296
_cell_measurement_theta_max 21.3
_cell_measurement_theta_min 19.6
_cell_volume 1682.1(7)
_computing_cell_refinement 'MSC/AFC Diffractometer Control Software'
_computing_data_collection
;
MSC/AFC Diffractometer Control Software
(Molecular Structure Corporation, 1996)
;
_computing_data_reduction
;
PROCESS in TEXSAN  (Molecular Structure Corporation, 1997)
;
_computing_molecular_graphics 'ORTEP-3  (Farrugia, 1997)'
_computing_publication_material 'TEXSAN, SHELXL97 and PLATON (Spek, 2000)'
_computing_structure_refinement 'LS in TEXSAN and SHELXL97 (Sheldrick, 1997)'
_computing_structure_solution 'SIR92 (Burla et al., 1989)'
_diffrn_ambient_temperature 296
_diffrn_measured_fraction_theta_full 0.999
_diffrn_measured_fraction_theta_max 0.999
_diffrn_measurement_device_type 'Rigaku AFC-5S'
_diffrn_measurement_method \w
_diffrn_radiation_monochromator graphite
_diffrn_radiation_source 'fine-focus sealed tube'
_diffrn_radiation_type 'Mo K\a'
_diffrn_radiation_wavelength 0.71069
_diffrn_reflns_av_R_equivalents 0.008
_diffrn_reflns_av_sigmaI/netI 0.023
_diffrn_reflns_limit_h_max 21
_diffrn_reflns_limit_h_min 0
_diffrn_reflns_limit_k_max 9
_diffrn_reflns_limit_k_min 0
_diffrn_reflns_limit_l_max 14
_diffrn_reflns_limit_l_min -14
_diffrn_reflns_number 3069
_diffrn_reflns_theta_full 25.06
_diffrn_reflns_theta_max 25.06
_diffrn_reflns_theta_min 2.22
_diffrn_standards_decay_% 1.6
_diffrn_standards_interval_count 100
_diffrn_standards_number 3
_exptl_absorpt_coefficient_mu 0.079
_exptl_absorpt_correction_type none
_exptl_crystal_colour colorless
_exptl_crystal_density_diffrn 1.194
_exptl_crystal_density_meas ?
_exptl_crystal_description prism
_exptl_crystal_F_000 656
_exptl_crystal_size_max 0.48
_exptl_crystal_size_mid 0.46
_exptl_crystal_size_min 0.27
_refine_diff_density_max 0.14
_refine_diff_density_min -0.19
_refine_ls_extinction_method none
_refine_ls_goodness_of_fit_ref 1.010
_refine_ls_hydrogen_treatment constr
_refine_ls_matrix_type full
_refine_ls_number_parameters 204
_refine_ls_number_reflns 2971
_refine_ls_number_restraints 0
_refine_ls_restrained_S_all 1.010
_refine_ls_R_factor_all 0.063
_refine_ls_R_factor_gt 0.038
_refine_ls_shift/su_max <0.001
_refine_ls_shift/su_mean 0.000
_refine_ls_structure_factor_coef Fsqd
_refine_ls_weighting_details 'w = 1/[\s^2^(Fo^2^)+(0.0574P)^2^+0.3918P] where P = (Fo^2^+2Fc^2^)/3'
_refine_ls_weighting_scheme calc
_refine_ls_wR_factor_gt 0.098
_refine_ls_wR_factor_ref 0.113
_reflns_number_gt 2145
_reflns_number_total 2971
_reflns_threshold_expression I>2\s(I)
_cod_data_source_file om6134.cif
_cod_data_source_block II
_cod_depositor_comments
;
The following automatic conversions were performed:

'_chemical_melting_point' value '410.6-411.4' was changed to
'411.0(4)' - the average value was taken and precision was estimated.

Automatic conversion script
Id: cif_fix_values 1646 2011-03-28 12:23:43Z adriana 

The following automatic conversions were performed:

'_chemical_melting_point' value '410.6-411.4' was changed to
'411.0(4)' - the average value was taken and precision was estimated.

Automatic conversion script
Id: cif_fix_values 1715 2011-07-08 13:25:40Z adriana 

The following automatic conversions were performed:

'_exptl_crystal_density_meas' value 'not measured' was changed to '?'
- the value is perceived as not measured.

Automatic conversion script
Id: cif_fix_values 3008 2015-01-20 13:52:24Z robertas 
;
_cod_original_cell_volume 1682.2(7)
_cod_original_sg_symbol_H-M 'P 21/c'
_cod_database_code 2202150
_cod_database_fobs_code 2202150

loop_
_symmetry_equiv_pos_as_xyz
'x, y, z'
'-x, y+1/2, -z+1/2'
'-x, -y, -z'
'x, -y-1/2, z-1/2'

loop_
_atom_site_label
_atom_site_fract_x
_atom_site_fract_y
_atom_site_fract_z
_atom_site_U_iso_or_equiv
_atom_site_adp_type
_atom_site_calc_flag
_atom_site_refinement_flags
_atom_site_occupancy
_atom_site_disorder_assembly
_atom_site_disorder_group
_atom_site_type_symbol
O1 0.93628(7) 0.3563(2) 0.63097(11) 0.0632(4) Uani d . 1 . . O
O2 0.53075(6) 0.60610(17) 0.89125(10) 0.0534(3) Uani d . 1 . . O
O6 0.81709(6) 0.38375(14) 0.59134(9) 0.0392(3) Uani d . 1 . . O
C1 0.89193(9) 0.5729(2) 0.49339(13) 0.0396(4) Uani d . 1 . . C
C2 0.88546(9) 0.7544(2) 0.55194(14) 0.0442(4) Uani d . 1 . . C
C3 0.81738(9) 0.7504(2) 0.62315(14) 0.0429(4) Uani d . 1 . . C
C4 0.74931(8) 0.6614(2) 0.56946(13) 0.0367(4) Uani d . 1 . . C
C5 0.77099(8) 0.4869(2) 0.51302(12) 0.0360(4) Uani d . 1 . . C
C7 0.88847(9) 0.4283(2) 0.57833(14) 0.0420(4) Uani d . 1 . . C
C8 0.82449(9) 0.5286(2) 0.42097(13) 0.0385(4) Uani d . 1 . . C
C9 0.95324(10) 0.7874(3) 0.62595(18) 0.0647(6) Uani d . 1 . . C
C10 0.87955(12) 0.9020(2) 0.46579(18) 0.0618(5) Uani d . 1 . . C
C11 0.70693(9) 0.3694(2) 0.48118(15) 0.0457(4) Uani d . 1 . . C
C12 0.65405(11) 0.4516(3) 0.39665(17) 0.0639(6) Uani d . 1 . . C
C13 0.83925(11) 0.3767(2) 0.34180(15) 0.0531(5) Uani d . 1 . . C
C14 0.68951(8) 0.6455(2) 0.65255(13) 0.0371(4) Uani d . 1 . . C
C15 0.69860(9) 0.5449(2) 0.74874(14) 0.0438(4) Uani d . 1 . . C
C16 0.64470(9) 0.5352(2) 0.82512(14) 0.0441(4) Uani d . 1 . . C
C17 0.57972(9) 0.6252(2) 0.80858(13) 0.0395(4) Uani d . 1 . . C
C18 0.56888(9) 0.7245(2) 0.71410(14) 0.0444(4) Uani d . 1 . . C
C19 0.62381(9) 0.7334(2) 0.63789(14) 0.0432(4) Uani d . 1 . . C
C20 0.46665(11) 0.7094(3) 0.88672(19) 0.0685(6) Uani d . 1 . . C
H1 0.9367 0.5653 0.4514 0.048 Uiso calc R 1 . . H
H3a 0.8048 0.8705 0.6419 0.051 Uiso calc R 1 . . H
H3b 0.8298 0.6896 0.6917 0.051 Uiso calc R 1 . . H
H4 0.7310 0.7402 0.5108 0.044 Uiso calc R 1 . . H
H8 0.8081 0.6327 0.3793 0.046 Uiso calc R 1 . . H
H9a 0.9957 0.7904 0.5815 0.097 Uiso calc R 1 . . H
H9b 0.9583 0.6946 0.6795 0.097 Uiso calc R 1 . . H
H9c 0.9483 0.8981 0.6633 0.097 Uiso calc R 1 . . H
H10a 0.8331 0.8948 0.4269 0.093 Uiso calc R 1 . . H
H10b 0.9180 0.8897 0.4142 0.093 Uiso calc R 1 . . H
H10c 0.8838 1.0139 0.5022 0.093 Uiso calc R 1 . . H
H11a 0.6807 0.3409 0.5472 0.055 Uiso calc R 1 . . H
H11b 0.7254 0.2602 0.4513 0.055 Uiso calc R 1 . . H
H12a 0.6319 0.5537 0.4282 0.096 Uiso calc R 1 . . H
H12b 0.6169 0.3677 0.3760 0.096 Uiso calc R 1 . . H
H12c 0.6800 0.4855 0.3323 0.096 Uiso calc R 1 . . H
H13a 0.8790 0.4075 0.2956 0.080 Uiso calc R 1 . . H
H13b 0.7963 0.3543 0.2964 0.080 Uiso calc R 1 . . H
H13c 0.8518 0.2730 0.3836 0.080 Uiso calc R 1 . . H
H15 0.7419 0.4833 0.7614 0.053 Uiso calc R 1 . . H
H16 0.6521 0.4674 0.8885 0.053 Uiso calc R 1 . . H
H18 0.5252 0.7849 0.7015 0.053 Uiso calc R 1 . . H
H19 0.6161 0.8012 0.5745 0.052 Uiso calc R 1 . . H
H20a 0.4796 0.8316 0.8830 0.103 Uiso calc R 1 . . H
H20b 0.4393 0.6887 0.9518 0.103 Uiso calc R 1 . . H
H20c 0.4375 0.6780 0.8223 0.103 Uiso calc R 1 . . H

loop_
_atom_site_aniso_label
_atom_site_aniso_U_11
_atom_site_aniso_U_22
_atom_site_aniso_U_33
_atom_site_aniso_U_12
_atom_site_aniso_U_13
_atom_site_aniso_U_23
O1 0.0442(7) 0.0797(10) 0.0655(8) 0.0093(7) -0.0023(6) 0.0243(8)
O2 0.0429(7) 0.0645(8) 0.0537(7) 0.0063(6) 0.0142(6) 0.0048(6)
O6 0.0373(6) 0.0401(6) 0.0403(6) 0.0004(5) 0.0023(5) 0.0101(5)
C1 0.0382(9) 0.0418(9) 0.0393(8) -0.0025(7) 0.0085(7) 0.0018(7)
C2 0.0416(9) 0.0449(10) 0.0464(9) -0.0106(7) 0.0052(7) -0.0039(8)
C3 0.0425(9) 0.0420(9) 0.0443(9) -0.0051(7) 0.0036(7) -0.0075(7)
C4 0.0374(8) 0.0356(9) 0.0371(8) -0.0002(7) 0.0010(7) 0.0025(7)
C5 0.0387(8) 0.0333(8) 0.0359(8) -0.0022(7) -0.0022(7) 0.0047(7)
C7 0.0389(9) 0.0467(10) 0.0407(9) 0.0004(8) 0.0034(7) 0.0030(8)
C8 0.0479(9) 0.0329(8) 0.0349(8) -0.0002(7) 0.0026(7) 0.0025(7)
C9 0.0440(11) 0.0780(14) 0.0720(13) -0.0166(10) 0.0013(9) -0.0165(11)
C10 0.0754(14) 0.0426(11) 0.0683(13) -0.0161(10) 0.0129(11) 0.0041(9)
C11 0.0458(10) 0.0404(9) 0.0507(10) -0.0084(8) -0.0043(8) -0.0009(8)
C12 0.0617(12) 0.0611(13) 0.0675(13) -0.0088(10) -0.0210(10) -0.0027(10)
C13 0.0697(13) 0.0463(10) 0.0438(10) 0.0014(9) 0.0074(9) -0.0042(8)
C14 0.0360(8) 0.0380(9) 0.0372(8) 0.0005(7) -0.0006(7) 0.0007(7)
C15 0.0375(9) 0.0481(10) 0.0459(9) 0.0100(7) 0.0011(7) 0.0062(8)
C16 0.0459(10) 0.0439(10) 0.0426(9) 0.0066(8) 0.0035(8) 0.0092(8)
C17 0.0358(9) 0.0406(9) 0.0423(9) -0.0008(7) 0.0049(7) -0.0017(7)
C18 0.0348(9) 0.0493(10) 0.0491(9) 0.0078(7) -0.0014(7) 0.0013(8)
C19 0.0415(9) 0.0459(10) 0.0420(9) 0.0045(8) -0.0025(7) 0.0069(8)
C20 0.0459(11) 0.0875(16) 0.0731(13) 0.0171(11) 0.0182(10) 0.0035(12)

loop_
_atom_type_symbol
_atom_type_description
_atom_type_scat_dispersion_real
_atom_type_scat_dispersion_imag
_atom_type_scat_source
C C 0.0033 0.0016 'International Tables Vol C Tables 4.2.6.8 and 6.1.1.4'
H H 0.0000 0.0000 'International Tables Vol C Tables 4.2.6.8 and 6.1.1.4'
O O 0.0106 0.0060 'International Tables Vol C Tables 4.2.6.8 and 6.1.1.4'

loop_
_geom_angle_atom_site_label_1
_geom_angle_atom_site_label_2
_geom_angle_atom_site_label_3
_geom_angle
_geom_angle_publ_flag
O1 C7 C1 130.46(16) yes
C1 C7 O6 108.74(14) yes
C5 O6 C7 108.97(11) yes
C17 O2 C20 118.39(14) no
C7 C1 C8 100.30(13) no
C7 C1 C2 109.29(13) no
C8 C1 C2 112.57(14) no
C9 C2 C10 108.45(16) no
C9 C2 C3 109.48(14) no
C10 C2 C3 110.76(15) no
C9 C2 C1 109.85(15) no
C10 C2 C1 110.11(14) no
C3 C2 C1 108.19(13) no
C2 C3 C4 115.57(13) no
C14 C4 C3 110.34(13) no
C14 C4 C5 115.17(13) no
C3 C4 C5 110.21(13) no
O6 C5 C11 105.83(12) no
O6 C5 C8 102.06(11) no
C11 C5 C8 116.32(13) no
O6 C5 C4 108.76(12) no
C11 C5 C4 114.16(14) no
C8 C5 C4 108.73(12) no
O1 C7 O6 120.80(15) no
C13 C8 C1 111.65(14) no
C13 C8 C5 115.31(14) no
C1 C8 C5 98.78(12) no
C5 C11 C12 113.60(15) no
C19 C14 C15 116.79(15) no
C19 C14 C4 121.43(14) no
C15 C14 C4 121.77(14) no
C16 C15 C14 121.30(15) no
C15 C16 C17 120.66(15) no
O2 C17 C18 125.58(15) no
O2 C17 C16 115.00(14) no
C18 C17 C16 119.42(15) no
C17 C18 C19 119.29(15) no
C14 C19 C18 122.54(15) no
C7 C1 H1 111.4 no
C8 C1 H1 111.4 no
C2 C1 H1 111.4 no
C2 C3 H3a 108.4 no
C4 C3 H3a 108.4 no
C2 C3 H3b 108.4 no
C4 C3 H3b 108.4 no
H3a C3 H3b 107.4 no
C14 C4 H4 106.9 no
C3 C4 H4 106.9 no
C5 C4 H4 106.9 no
C13 C8 H8 110.2 no
C1 C8 H8 110.2 no
C5 C8 H8 110.2 no
C2 C9 H9a 109.5 no
C2 C9 H9b 109.5 no
H9a C9 H9b 109.5 no
C2 C9 H9c 109.5 no
H9a C9 H9c 109.5 no
H9b C9 H9c 109.5 no
C2 C10 H10a 109.5 no
C2 C10 H10b 109.5 no
H10a C10 H10b 109.5 no
C2 C10 H10c 109.5 no
H10a C10 H10c 109.5 no
H10b C10 H10c 109.5 no
H11a C11 H11b 107.7 no
C5 C11 H11a 108.8 no
C12 C11 H11a 108.8 no
C5 C11 H11b 108.8 no
C12 C11 H11b 108.8 no
C11 C12 H12a 109.5 no
C11 C12 H12b 109.5 no
H12a C12 H12b 109.5 no
C11 C12 H12c 109.5 no
H12a C12 H12c 109.5 no
H12b C12 H12c 109.5 no
C8 C13 H13a 109.5 no
C8 C13 H13b 109.5 no
H13a C13 H13b 109.5 no
C8 C13 H13c 109.5 no
H13a C13 H13c 109.5 no
H13b C13 H13c 109.5 no
C14 C19 H19 118.7 no
C18 C19 H19 118.7 no
O2 C20 H20a 109.5 no
O2 C20 H20b 109.5 no
H20a C20 H20b 109.5 no
O2 C20 H20c 109.5 no
H20a C20 H20c 109.5 no
H20b C20 H20c 109.5 no
C16 C15 H15 119.3 no
C14 C15 H15 119.3 no
C15 C16 H16 119.7 no
C17 C16 H16 119.7 no
C17 C18 H18 120.4 no
C19 C18 H18 120.4 no

loop_
_geom_bond_atom_site_label_1
_geom_bond_atom_site_label_2
_geom_bond_site_symmetry_2
_geom_bond_distance
_geom_bond_publ_flag
C1 C7 . 1.507(2) no
O6 C7 . 1.3646(19) no
O6 C5 . 1.4741(18) no
O1 C7 . 1.198(2) no
O2 C17 . 1.3724(19) no
O2 C20 . 1.412(2) no
C1 C8 . 1.529(2) no
C1 C2 . 1.556(2) no
C2 C9 . 1.528(2) no
C2 C10 . 1.532(3) no
C2 C3 . 1.539(2) no
C3 C4 . 1.543(2) no
C4 C14 . 1.515(2) no
C4 C5 . 1.549(2) no
C5 C11 . 1.514(2) no
C5 C8 . 1.540(2) no
C8 C13 . 1.529(2) no
C11 C12 . 1.520(3) no
C14 C19 . 1.383(2) no
C14 C15 . 1.397(2) no
C15 C16 . 1.376(2) no
C16 C17 . 1.382(2) no
C17 C18 . 1.378(2) no
C18 C19 . 1.388(2) no
C1 H1 . 0.9800 no
C3 H3a . 0.9700 no
C3 H3b . 0.9700 no
C4 H4 . 0.9800 no
C8 H8 . 0.9800 no
C9 H9a . 0.9600 no
C9 H9b . 0.9600 no
C9 H9c . 0.9600 no
C10 H10a . 0.9600 no
C10 H10b . 0.9600 no
C10 H10c . 0.9600 no
C11 H11a . 0.9700 no
C11 H11b . 0.9700 no
C12 H12a . 0.9600 no
C12 H12b . 0.9600 no
C12 H12c . 0.9600 no
C13 H13a . 0.9600 no
C13 H13b . 0.9600 no
C13 H13c . 0.9600 no
C15 H15 . 0.9300 no
C16 H16 . 0.9300 no
C18 H18 . 0.9300 no
C19 H19 . 0.9300 no
C20 H20a . 0.9600 no
C20 H20b . 0.9600 no
C20 H20c . 0.9600 no

loop_
_geom_torsion_atom_site_label_1
_geom_torsion_atom_site_label_2
_geom_torsion_atom_site_label_3
_geom_torsion_atom_site_label_4
_geom_torsion
_geom_torsion_publ_flag
C1 C7 O6 C5 3.11(17) yes
C3 C4 C14 C19 115.85(17) yes
C3 C4 C14 C15 -62.6(2) yes
C7 C1 C2 C9 67.45(18) no
C8 C1 C2 C9 177.97(14) no
C7 C1 C2 C10 -173.18(15) no
C8 C1 C2 C10 -62.66(18) no
C7 C1 C2 C3 -52.01(17) no
C8 C1 C2 C3 58.51(17) no
C9 C2 C3 C4 -161.17(16) no
C10 C2 C3 C4 79.29(18) no
C1 C2 C3 C4 -41.48(19) no
C2 C3 C4 C14 172.88(14) no
C2 C3 C4 C5 44.59(19) no
C7 O6 C5 C11 147.30(13) no
C7 O6 C5 C8 25.17(15) no
C7 O6 C5 C4 -89.63(15) no
C14 C4 C5 O6 -76.93(15) no
C3 C4 C5 O6 48.68(16) no
C14 C4 C5 C11 40.99(18) no
C3 C4 C5 C11 166.60(13) no
C14 C4 C5 C8 172.69(12) no
C3 C4 C5 C8 -61.70(16) no
C5 O6 C7 O1 -177.40(16) no
C8 C1 C7 O1 150.4(2) no
C2 C1 C7 O1 -91.1(2) no
C8 C1 C7 O6 -30.16(16) no
C2 C1 C7 O6 88.32(16) no
C7 C1 C8 C13 -78.85(16) no
C2 C1 C8 C13 165.11(13) no
C7 C1 C8 C5 42.94(14) no
C2 C1 C8 C5 -73.10(15) no
O6 C5 C8 C13 77.10(16) no
C11 C5 C8 C13 -37.5(2) no
C4 C5 C8 C13 -168.08(14) no
O6 C5 C8 C1 -41.99(14) no
C11 C5 C8 C1 -156.63(14) no
C4 C5 C8 C1 72.83(14) no
O6 C5 C11 C12 -177.93(15) no
C8 C5 C11 C12 -65.4(2) no
C4 C5 C11 C12 62.49(19) no
C5 C4 C14 C19 -118.61(17) no
C5 C4 C14 C15 62.9(2) no
C19 C14 C15 C16 -0.3(2) no
C4 C14 C15 C16 178.20(15) no
C14 C15 C16 C17 0.0(3) no
C20 O2 C17 C18 -6.9(3) no
C20 O2 C17 C16 172.94(17) no
C15 C16 C17 O2 -179.41(15) no
C15 C16 C17 C18 0.5(3) no
O2 C17 C18 C19 179.23(16) no
C16 C17 C18 C19 -0.6(3) no
C15 C14 C19 C18 0.2(2) no
C4 C14 C19 C18 -178.38(15) no
C17 C18 C19 C14 0.3(3) no
